data_4315617
loop_
_publ_author_name
'Jimmy U. Franco'
'Justin C. Hammons'
'Daniel Rios'
'Marilyn M. Olmstead'

_publ_contact_author_email mmolmstead@ucdavis.edu
_publ_contact_author_fax 5307528995
_publ_contact_author_name 'Marilyn M. Olmstead'
_publ_section_title
;
 New Tetraazaannulene Hosts for Fullerenes
;
_journal_name_full 'Inorganic Chemistry'
_journal_page_first 5120
_journal_page_last 5125
_journal_paper_doi 10.1021/ic1002513
_journal_volume 49
_journal_year 2010
_chemical_formula_moiety 'C30 H26 N4 Ni, 2(C6 H6)'
_chemical_formula_sum 'C42 H38 N4 Ni'
_chemical_formula_weight 657.47
_chemical_name_common Ni(NapTMTAA).2benzene
_chemical_name_systematic
; 
 ? 
;
_space_group_IT_number 15
_symmetry_cell_setting monoclinic
_symmetry_space_group_name_Hall '-C 2yc'
_symmetry_space_group_name_H-M 'C 1 2/c 1'
_atom_sites_solution_hydrogens geom
_atom_sites_solution_primary direct
_atom_sites_solution_secondary difmap
_audit_creation_method SHELXL-97
_cell_angle_alpha 90.00
_cell_angle_beta 95.371(3)
_cell_angle_gamma 90.00
_cell_formula_units_Z 16
_cell_length_a 26.1470(16)
_cell_length_b 21.2466(16)
_cell_length_c 23.8863(15)
_cell_measurement_reflns_used 5558
_cell_measurement_temperature 90(2)
_cell_measurement_theta_max 27.8
_cell_measurement_theta_min 2.9
_cell_volume 13211.4(15)
_computing_cell_refinement 'SAINT (Bruker, 2007)'
_computing_data_collection 'Apex2 (Bruker, 2007)'
_computing_data_reduction 'SAINT (Bruker, 2007)'
_computing_molecular_graphics 'SHELXTL 5.1, XP (Sheldrick, 1994)'
_computing_publication_material 'SHELXL97 (Sheldrick, 2008)'
_computing_structure_refinement 'SHELXL97 (Sheldrick, 2008)'
_computing_structure_solution 'SHELXS97 (Sheldrick, 2008)'
_diffrn_ambient_temperature 90(2)
_diffrn_detector_area_resol_mean 8.3
_diffrn_measured_fraction_theta_full 0.996
_diffrn_measured_fraction_theta_max 0.996
_diffrn_measurement_device_type 'Bruker SMART ApexII'
_diffrn_measurement_method \w
_diffrn_radiation_monochromator graphite
_diffrn_radiation_source 'fine-focus sealed tube'
_diffrn_radiation_type MoK\a
_diffrn_radiation_wavelength 0.71073
_diffrn_reflns_av_R_equivalents 0.0731
_diffrn_reflns_av_sigmaI/netI 0.0572
_diffrn_reflns_limit_h_max 35
_diffrn_reflns_limit_h_min -35
_diffrn_reflns_limit_k_max 28
_diffrn_reflns_limit_k_min -28
_diffrn_reflns_limit_l_max 31
_diffrn_reflns_limit_l_min -32
_diffrn_reflns_number 78603
_diffrn_reflns_theta_full 28.49
_diffrn_reflns_theta_max 28.49
_diffrn_reflns_theta_min 2.67
_exptl_absorpt_coefficient_mu 0.624
_exptl_absorpt_correction_T_max 0.835
_exptl_absorpt_correction_T_min 0.754
_exptl_absorpt_correction_type multi-scan
_exptl_absorpt_process_details 'SADABS (Sheldrick, 1996)'
_exptl_crystal_colour 'dark green'
_exptl_crystal_density_diffrn 1.322
_exptl_crystal_density_method 'not measured'
_exptl_crystal_description block
_exptl_crystal_F_000 5536
_exptl_crystal_size_max 0.48
_exptl_crystal_size_mid 0.30
_exptl_crystal_size_min 0.30
_refine_diff_density_max 0.740
_refine_diff_density_min -0.483
_refine_diff_density_rms 0.081
_refine_ls_extinction_method none
_refine_ls_goodness_of_fit_ref 1.028
_refine_ls_hydrogen_treatment constr
_refine_ls_matrix_type full
_refine_ls_number_parameters 886
_refine_ls_number_reflns 16677
_refine_ls_number_restraints 0
_refine_ls_restrained_S_all 1.028
_refine_ls_R_factor_all 0.0908
_refine_ls_R_factor_gt 0.0475
_refine_ls_shift/su_max 0.001
_refine_ls_shift/su_mean 0.000
_refine_ls_structure_factor_coef Fsqd
_refine_ls_weighting_details 'calc w=1/[\s^2^(Fo^2^)+(0.0675P)^2^+15.0222P] where P=(Fo^2^+2Fc^2^)/3'
_refine_ls_weighting_scheme calc
_refine_ls_wR_factor_gt 0.1185
_refine_ls_wR_factor_ref 0.1416
_reflns_number_gt 10830
_reflns_number_total 16677
_reflns_threshold_expression I>2\s(I)
_cod_data_source_file ic1002513_si_002_2.cif
_cod_data_source_block juf72
_cod_original_sg_symbol_H-M 'C 2/c'
_cod_database_code 4315617

loop_
_symmetry_equiv_pos_as_xyz
'x, y, z'
'-x, y, -z+1/2'
'x+1/2, y+1/2, z'
'-x+1/2, y+1/2, -z+1/2'
'-x, -y, -z'
'x, -y, z-1/2'
'-x+1/2, -y+1/2, -z'
'x+1/2, -y+1/2, z-1/2'

loop_
_atom_site_label
_atom_site_type_symbol
_atom_site_fract_x
_atom_site_fract_y
_atom_site_fract_z
_atom_site_U_iso_or_equiv
_atom_site_adp_type
_atom_site_occupancy
_atom_site_symmetry_multiplicity
_atom_site_calc_flag
_atom_site_refinement_flags
_atom_site_disorder_assembly
_atom_site_disorder_group
Ni1 Ni 0.079803(12) 0.321701(14) 0.186765(13) 0.01624(8) Uani 1 1 d . . .
N1 N 0.07771(8) 0.25523(9) 0.23783(9) 0.0181(4) Uani 1 1 d . . .
N2 N 0.07763(8) 0.25867(9) 0.13225(9) 0.0186(4) Uani 1 1 d . . .
N3 N 0.07997(8) 0.38752(9) 0.13518(8) 0.0168(4) Uani 1 1 d . . .
N4 N 0.07910(8) 0.38519(9) 0.24048(8) 0.0173(4) Uani 1 1 d . . .
C2 C 0.09561(9) 0.19891(12) 0.21550(11) 0.0190(5) Uani 1 1 d . . .
C3 C 0.09620(9) 0.20113(12) 0.15582(11) 0.0186(5) Uani 1 1 d . . .
C5 C 0.05686(9) 0.26611(11) 0.07947(10) 0.0189(5) Uani 1 1 d . . .
C6 C 0.04554(9) 0.32589(11) 0.05699(10) 0.0187(5) Uani 1 1 d . . .
H6 H 0.0266 0.3272 0.0211 0.022 Uiso 1 1 calc R . .
C7 C 0.05912(9) 0.38373(11) 0.08172(10) 0.0184(5) Uani 1 1 d . . .
C9 C 0.09923(9) 0.44362(11) 0.16095(10) 0.0180(5) Uani 1 1 d . . .
C10 C 0.09811(9) 0.44246(11) 0.22106(11) 0.0188(5) Uani 1 1 d . . .
C12 C 0.05898(9) 0.37814(12) 0.28958(10) 0.0190(5) Uani 1 1 d . . .
C13 C 0.04751(9) 0.31888(12) 0.31019(10) 0.0202(5) Uani 1 1 d . . .
H13 H 0.0302 0.3183 0.3434 0.024 Uiso 1 1 calc R . .
C14 C 0.05847(9) 0.26024(12) 0.28773(11) 0.0205(5) Uani 1 1 d . . .
C15 C 0.11660(10) 0.14757(12) 0.24463(11) 0.0221(5) Uani 1 1 d . . .
H15 H 0.1165 0.1463 0.2844 0.027 Uiso 1 1 calc R . .
C16 C 0.13823(10) 0.09687(12) 0.21677(11) 0.0227(5) Uani 1 1 d . . .
C17 C 0.16016(11) 0.04396(13) 0.24587(13) 0.0302(6) Uani 1 1 d . . .
H17 H 0.1598 0.0415 0.2855 0.036 Uiso 1 1 calc R . .
C18 C 0.18193(12) -0.00372(14) 0.21781(13) 0.0340(7) Uani 1 1 d . . .
H18 H 0.1960 -0.0392 0.2380 0.041 Uiso 1 1 calc R . .
C19 C 0.18354(12) -0.00040(13) 0.15963(13) 0.0325(7) Uani 1 1 d . . .
H19 H 0.1992 -0.0335 0.1406 0.039 Uiso 1 1 calc R . .
C20 C 0.16285(10) 0.04973(12) 0.12958(12) 0.0267(6) Uani 1 1 d . . .
H20 H 0.1642 0.0512 0.0900 0.032 Uiso 1 1 calc R . .
C21 C 0.13920(10) 0.09986(12) 0.15727(11) 0.0217(5) Uani 1 1 d . . .
C22 C 0.11818(10) 0.15294(12) 0.12785(11) 0.0208(5) Uani 1 1 d . . .
H22 H 0.1192 0.1554 0.0883 0.025 Uiso 1 1 calc R . .
C23 C 0.12242(9) 0.49278(11) 0.13578(11) 0.0193(5) Uani 1 1 d . . .
H23 H 0.1241 0.4925 0.0962 0.023 Uiso 1 1 calc R . .
C24 C 0.14376(9) 0.54363(11) 0.16806(11) 0.0205(5) Uani 1 1 d . . .
C25 C 0.16753(10) 0.59531(12) 0.14309(12) 0.0245(6) Uani 1 1 d . . .
H25 H 0.1697 0.5956 0.1036 0.029 Uiso 1 1 calc R . .
C26 C 0.18723(11) 0.64444(13) 0.17480(13) 0.0293(6) Uani 1 1 d . . .
H26 H 0.2023 0.6790 0.1572 0.035 Uiso 1 1 calc R . .
C27 C 0.18533(12) 0.64426(13) 0.23322(13) 0.0314(6) Uani 1 1 d . . .
H27 H 0.1993 0.6786 0.2550 0.038 Uiso 1 1 calc R . .
C28 C 0.16344(11) 0.59484(12) 0.25915(12) 0.0269(6) Uani 1 1 d . . .
H28 H 0.1626 0.5951 0.2988 0.032 Uiso 1 1 calc R . .
C29 C 0.14201(9) 0.54342(12) 0.22740(11) 0.0209(5) Uani 1 1 d . . .
C30 C 0.11933(9) 0.49151(11) 0.25273(11) 0.0195(5) Uani 1 1 d . . .
H30 H 0.1188 0.4905 0.2924 0.023 Uiso 1 1 calc R . .
C31 C 0.04413(10) 0.43369(12) 0.32400(11) 0.0236(5) Uani 1 1 d . . .
H31A H 0.0153 0.4220 0.3453 0.035 Uiso 1 1 calc R . .
H31B H 0.0340 0.4689 0.2989 0.035 Uiso 1 1 calc R . .
H31C H 0.0735 0.4462 0.3501 0.035 Uiso 1 1 calc R . .
C32 C 0.04469(11) 0.20352(12) 0.32132(11) 0.0242(6) Uani 1 1 d . . .
H32A H 0.0352 0.1685 0.2957 0.036 Uiso 1 1 calc R . .
H32B H 0.0156 0.2139 0.3427 0.036 Uiso 1 1 calc R . .
H32C H 0.0743 0.1914 0.3473 0.036 Uiso 1 1 calc R . .
C33 C 0.04177(11) 0.21118(12) 0.04167(11) 0.0245(6) Uani 1 1 d . . .
H33A H 0.0330 0.1752 0.0645 0.037 Uiso 1 1 calc R . .
H33B H 0.0705 0.1999 0.0201 0.037 Uiso 1 1 calc R . .
H33C H 0.0120 0.2227 0.0157 0.037 Uiso 1 1 calc R . .
C34 C 0.04641(10) 0.44134(12) 0.04659(11) 0.0217(5) Uani 1 1 d . . .
H34A H 0.0364 0.4756 0.0708 0.033 Uiso 1 1 calc R . .
H34B H 0.0180 0.4319 0.0182 0.033 Uiso 1 1 calc R . .
H34C H 0.0766 0.4541 0.0279 0.033 Uiso 1 1 calc R . .
Ni2 Ni 0.180952(12) 0.327965(14) 0.040095(13) 0.01665(8) Uani 1 1 d . . .
N5 N 0.20614(8) 0.26750(9) 0.09220(9) 0.0169(4) Uani 1 1 d . . .
N6 N 0.20823(8) 0.38611(9) 0.09352(9) 0.0180(4) Uani 1 1 d . . .
N7 N 0.15966(8) 0.38897(9) -0.01359(9) 0.0195(4) Uani 1 1 d . . .
N8 N 0.15769(8) 0.26975(9) -0.01479(9) 0.0178(4) Uani 1 1 d . . .
C36 C 0.21141(9) 0.29210(11) 0.14706(10) 0.0169(5) Uani 1 1 d . . .
C37 C 0.21280(9) 0.35968(11) 0.14823(10) 0.0181(5) Uani 1 1 d . . .
C39 C 0.22750(10) 0.44162(11) 0.08043(11) 0.0214(5) Uani 1 1 d . . .
C40 C 0.21717(10) 0.46744(12) 0.02682(12) 0.0250(6) Uani 1 1 d . . .
H40 H 0.2354 0.5047 0.0193 0.030 Uiso 1 1 calc R . .
C41 C 0.18279(10) 0.44450(12) -0.01745(11) 0.0228(5) Uani 1 1 d . . .
C43 C 0.12154(10) 0.36449(12) -0.05369(11) 0.0214(5) Uani 1 1 d . . .
C44 C 0.12055(10) 0.29687(12) -0.05467(10) 0.0196(5) Uani 1 1 d . . .
C46 C 0.17766(9) 0.21237(11) -0.01929(11) 0.0184(5) Uani 1 1 d . . .
C47 C 0.21020(9) 0.18593(11) 0.02429(11) 0.0189(5) Uani 1 1 d . . .
H47 H 0.2254 0.1467 0.0165 0.023 Uiso 1 1 calc R . .
C48 C 0.22277(9) 0.21074(11) 0.07784(10) 0.0170(5) Uani 1 1 d . . .
C49 C 0.21036(9) 0.25924(11) 0.19646(10) 0.0182(5) Uani 1 1 d . . .
H49 H 0.2093 0.2145 0.1957 0.022 Uiso 1 1 calc R . .
C50 C 0.21086(9) 0.29122(11) 0.24843(11) 0.0185(5) Uani 1 1 d . . .
C51 C 0.20761(10) 0.25886(12) 0.29984(11) 0.0219(5) Uani 1 1 d . . .
H51 H 0.2068 0.2142 0.2999 0.026 Uiso 1 1 calc R . .
C52 C 0.20563(11) 0.29054(13) 0.34912(12) 0.0268(6) Uani 1 1 d . . .
H52 H 0.2030 0.2679 0.3830 0.032 Uiso 1 1 calc R . .
C53 C 0.20745(10) 0.35705(13) 0.35001(11) 0.0260(6) Uani 1 1 d . . .
H53 H 0.2063 0.3789 0.3846 0.031 Uiso 1 1 calc R . .
C54 C 0.21084(10) 0.39000(12) 0.30130(11) 0.0232(5) Uani 1 1 d . . .
H54 H 0.2122 0.4347 0.3023 0.028 Uiso 1 1 calc R . .
C55 C 0.21230(9) 0.35825(12) 0.24927(11) 0.0189(5) Uani 1 1 d . . .
C56 C 0.21316(9) 0.39129(12) 0.19811(11) 0.0192(5) Uani 1 1 d . . .
H56 H 0.2140 0.4360 0.1983 0.023 Uiso 1 1 calc R . .
C57 C 0.08429(10) 0.39745(13) -0.08604(11) 0.0248(6) Uani 1 1 d . . .
H57 H 0.0842 0.4421 -0.0844 0.030 Uiso 1 1 calc R . .
C58 C 0.04607(10) 0.36611(14) -0.12165(11) 0.0268(6) Uani 1 1 d . . .
C59 C 0.00659(11) 0.39870(15) -0.15490(12) 0.0323(7) Uani 1 1 d . . .
H59 H 0.0055 0.4434 -0.1537 0.039 Uiso 1 1 calc R . .
C60 C -0.02970(11) 0.36688(17) -0.18853(12) 0.0378(8) Uani 1 1 d . . .
H60 H -0.0554 0.3896 -0.2108 0.045 Uiso 1 1 calc R . .
C61 C -0.02937(12) 0.30069(17) -0.19053(13) 0.0391(8) Uani 1 1 d . . .
H61 H -0.0547 0.2788 -0.2141 0.047 Uiso 1 1 calc R . .
C62 C 0.00764(11) 0.26800(16) -0.15835(12) 0.0335(7) Uani 1 1 d . . .
H62 H 0.0075 0.2233 -0.1596 0.040 Uiso 1 1 calc R . .
C63 C 0.04594(10) 0.29933(14) -0.12339(11) 0.0259(6) Uani 1 1 d . . .
C64 C 0.08358(10) 0.26604(13) -0.08825(11) 0.0226(5) Uani 1 1 d . . .
H64 H 0.0830 0.2213 -0.0881 0.027 Uiso 1 1 calc R . .
C65 C 0.16963(10) 0.17407(12) -0.07259(11) 0.0227(5) Uani 1 1 d . . .
H65A H 0.1665 0.2024 -0.1051 0.034 Uiso 1 1 calc R . .
H65B H 0.1382 0.1491 -0.0721 0.034 Uiso 1 1 calc R . .
H65C H 0.1990 0.1459 -0.0751 0.034 Uiso 1 1 calc R . .
C66 C 0.25877(10) 0.17218(11) 0.11747(11) 0.0206(5) Uani 1 1 d . . .
H66A H 0.2798 0.2004 0.1426 0.031 Uiso 1 1 calc R . .
H66B H 0.2811 0.1467 0.0957 0.031 Uiso 1 1 calc R . .
H66C H 0.2387 0.1444 0.1398 0.031 Uiso 1 1 calc R . .
C67 C 0.26493(10) 0.47700(12) 0.12094(12) 0.0266(6) Uani 1 1 d . . .
H67A H 0.2836 0.4471 0.1466 0.040 Uiso 1 1 calc R . .
H67B H 0.2461 0.5068 0.1427 0.040 Uiso 1 1 calc R . .
H67C H 0.2893 0.5000 0.0999 0.040 Uiso 1 1 calc R . .
C68 C 0.17696(12) 0.48411(13) -0.07013(12) 0.0300(6) Uani 1 1 d . . .
H68A H 0.1686 0.4569 -0.1028 0.045 Uiso 1 1 calc R . .
H68B H 0.2092 0.5064 -0.0743 0.045 Uiso 1 1 calc R . .
H68C H 0.1493 0.5148 -0.0674 0.045 Uiso 1 1 calc R . .
C69 C 0.0650(2) 0.0318(3) -0.1337(3) 0.111(2) Uani 1 1 d . . .
H69 H 0.0960 0.0476 -0.1463 0.133 Uiso 1 1 calc R . .
C70 C 0.0363(2) -0.0145(2) -0.1637(3) 0.0894(16) Uani 1 1 d . . .
H70 H 0.0478 -0.0305 -0.1975 0.107 Uiso 1 1 calc R . .
C71 C -0.00718(17) -0.0368(2) -0.1455(2) 0.0703(13) Uani 1 1 d . . .
H71 H -0.0259 -0.0690 -0.1660 0.084 Uiso 1 1 calc R . .
C72 C -0.0248(2) -0.0128(2) -0.0970(2) 0.0855(16) Uani 1 1 d . . .
H72 H -0.0557 -0.0288 -0.0846 0.103 Uiso 1 1 calc R . .
C73 C 0.0017(2) 0.0339(3) -0.0664(2) 0.0991(19) Uani 1 1 d . . .
H73 H -0.0113 0.0511 -0.0338 0.119 Uiso 1 1 calc R . .
C74 C 0.0463(2) 0.0547(3) -0.0836(3) 0.110(2) Uani 1 1 d . . .
H74 H 0.0657 0.0853 -0.0618 0.132 Uiso 1 1 calc R . .
C75 C 0.3455(2) 0.5981(3) 0.0029(3) 0.068(3) Uani 0.614(10) 1 d PG A 1
H75 H 0.3725 0.5778 -0.0143 0.082 Uiso 0.614(10) 1 calc PR A 1
C76 C 0.3478(3) 0.6025(3) 0.0611(3) 0.065(4) Uani 0.614(10) 1 d PG A 1
H76 H 0.3762 0.5854 0.0838 0.078 Uiso 0.614(10) 1 calc PR A 1
C77 C 0.3084(3) 0.6321(3) 0.08625(15) 0.065(4) Uani 0.614(10) 1 d PG A 1
H77 H 0.3099 0.6352 0.1260 0.078 Uiso 0.614(10) 1 calc PR A 1
C78 C 0.2668(2) 0.6573(3) 0.05314(17) 0.047(2) Uani 0.614(10) 1 d PG A 1
H78 H 0.2398 0.6775 0.0703 0.057 Uiso 0.614(10) 1 calc PR A 1
C79 C 0.2646(2) 0.6528(3) -0.00509(17) 0.050(2) Uani 0.614(10) 1 d PG A 1
H79 H 0.2361 0.6699 -0.0277 0.060 Uiso 0.614(10) 1 calc PR A 1
C80 C 0.3040(2) 0.6232(3) -0.03021(16) 0.050(3) Uani 0.614(10) 1 d PG A 1
H80 H 0.3024 0.6201 -0.0700 0.060 Uiso 0.614(10) 1 calc PR A 1
C75B C 0.3533(5) 0.5865(6) -0.0188(3) 0.075(5) Uani 0.386(10) 1 d PG A 2
H75B H 0.3696 0.5703 -0.0496 0.090 Uiso 0.386(10) 1 calc PR A 2
C76B C 0.3759(4) 0.5784(5) 0.0358(4) 0.064(4) Uani 0.386(10) 1 d PG A 2
H76B H 0.4077 0.5568 0.0422 0.077 Uiso 0.386(10) 1 calc PR A 2
C77B C 0.3520(6) 0.6021(7) 0.0809(3) 0.076(7) Uani 0.386(10) 1 d PG A 2
H77B H 0.3674 0.5966 0.1182 0.091 Uiso 0.386(10) 1 calc PR A 2
C78B C 0.3055(7) 0.6338(6) 0.0715(6) 0.094(10) Uani 0.386(10) 1 d PG A 2
H78B H 0.2891 0.6500 0.1023 0.112 Uiso 0.386(10) 1 calc PR A 2
C79B C 0.2829(5) 0.6419(5) 0.0169(7) 0.088(6) Uani 0.386(10) 1 d PG A 2
H79B H 0.2511 0.6635 0.0105 0.106 Uiso 0.386(10) 1 calc PR A 2
C80B C 0.3068(5) 0.6182(7) -0.0282(5) 0.103(9) Uani 0.386(10) 1 d PG A 2
H80B H 0.2914 0.6237 -0.0655 0.123 Uiso 0.386(10) 1 calc PR A 2
C81 C 0.15228(15) -0.18059(17) 0.25244(19) 0.0539(10) Uani 1 1 d . . .
H81 H 0.1797 -0.1995 0.2754 0.065 Uiso 1 1 calc R . .
C82 C 0.15405(15) -0.17692(18) 0.1962(2) 0.0566(10) Uani 1 1 d . . .
H82 H 0.1831 -0.1930 0.1797 0.068 Uiso 1 1 calc R . .
C83 C 0.11426(18) -0.1502(2) 0.16244(18) 0.0623(12) Uani 1 1 d . . .
H83 H 0.1155 -0.1487 0.1228 0.075 Uiso 1 1 calc R . .
C84 C 0.07273(17) -0.1256(2) 0.18642(18) 0.0621(11) Uani 1 1 d . . .
H84 H 0.0452 -0.1062 0.1641 0.074 Uiso 1 1 calc R . .
C85 C 0.07243(18) -0.1300(3) 0.2427(2) 0.0943(19) Uani 1 1 d . . .
H85 H 0.0440 -0.1135 0.2599 0.113 Uiso 1 1 calc R . .
C86 C 0.11138(17) -0.1573(3) 0.2756(2) 0.0826(16) Uani 1 1 d . . .
H86 H 0.1097 -0.1600 0.3151 0.099 Uiso 1 1 calc R . .
C87 C 0.10141(17) 0.7392(2) 0.0168(2) 0.0702(13) Uani 1 1 d . . .
H87 H 0.1059 0.7822 0.0269 0.084 Uiso 1 1 calc R . .
C88 C 0.08305(16) 0.6968(2) 0.05384(17) 0.0638(12) Uani 1 1 d . . .
H88 H 0.0753 0.7104 0.0900 0.077 Uiso 1 1 calc R . .
C89 C 0.07616(13) 0.6361(2) 0.03862(16) 0.0497(9) Uani 1 1 d . . .
H89 H 0.0626 0.6073 0.0638 0.060 Uiso 1 1 calc R . .
C90 C 0.08819(12) 0.61578(17) -0.01163(16) 0.0437(8) Uani 1 1 d . . .
H90 H 0.0839 0.5726 -0.0212 0.052 Uiso 1 1 calc R . .
C91 C 0.10659(13) 0.65642(18) -0.04921(14) 0.0428(8) Uani 1 1 d . . .
H91 H 0.1147 0.6415 -0.0848 0.051 Uiso 1 1 calc R . .
C92 C 0.11327(15) 0.71809(19) -0.03571(19) 0.0583(11) Uani 1 1 d . . .
H92 H 0.1259 0.7466 -0.0618 0.070 Uiso 1 1 calc R . .

loop_
_atom_site_aniso_label
_atom_site_aniso_U_11
_atom_site_aniso_U_22
_atom_site_aniso_U_33
_atom_site_aniso_U_23
_atom_site_aniso_U_13
_atom_site_aniso_U_12
Ni1 0.01630(15) 0.01882(15) 0.01375(16) 0.00009(12) 0.00228(11) 0.00023(12)
N1 0.0155(10) 0.0219(10) 0.0169(11) 0.0005(8) 0.0020(8) 0.0007(8)
N2 0.0195(11) 0.0196(10) 0.0171(11) 0.0000(8) 0.0033(8) -0.0015(8)
N3 0.0165(10) 0.0172(10) 0.0166(10) -0.0018(8) 0.0020(8) 0.0008(8)
N4 0.0158(10) 0.0203(10) 0.0159(10) -0.0003(8) 0.0014(8) -0.0007(8)
C2 0.0164(12) 0.0214(12) 0.0195(13) -0.0008(10) 0.0040(10) -0.0016(9)
C3 0.0148(12) 0.0218(12) 0.0194(13) 0.0013(10) 0.0024(10) -0.0015(9)
C5 0.0176(12) 0.0227(12) 0.0173(13) -0.0019(10) 0.0056(10) -0.0031(10)
C6 0.0171(11) 0.0246(12) 0.0143(11) -0.0003(10) 0.0004(9) 0.0002(10)
C7 0.0163(12) 0.0226(12) 0.0168(12) 0.0018(10) 0.0043(9) 0.0020(9)
C9 0.0136(11) 0.0220(12) 0.0181(12) -0.0029(10) -0.0007(9) 0.0022(9)
C10 0.0146(12) 0.0215(12) 0.0204(13) 0.0011(10) 0.0023(10) 0.0021(9)
C12 0.0137(12) 0.0265(13) 0.0166(12) -0.0015(10) 0.0007(9) 0.0006(10)
C13 0.0165(11) 0.0315(14) 0.0130(11) 0.0005(10) 0.0033(9) -0.0005(10)
C14 0.0156(12) 0.0267(13) 0.0189(13) 0.0027(10) 0.0003(10) 0.0003(10)
C15 0.0208(13) 0.0259(13) 0.0199(13) 0.0018(10) 0.0035(10) 0.0005(10)
C16 0.0180(12) 0.0234(13) 0.0267(14) 0.0010(10) 0.0013(10) 0.0014(10)
C17 0.0305(15) 0.0311(15) 0.0290(16) 0.0038(12) 0.0020(12) 0.0065(12)
C18 0.0340(16) 0.0305(15) 0.0371(18) 0.0053(13) 0.0001(13) 0.0094(12)
C19 0.0346(16) 0.0248(14) 0.0383(17) -0.0027(12) 0.0053(13) 0.0066(12)
C20 0.0264(14) 0.0256(13) 0.0286(15) -0.0023(11) 0.0056(11) 0.0014(11)
C21 0.0168(12) 0.0228(12) 0.0258(14) -0.0011(10) 0.0041(10) -0.0014(10)
C22 0.0208(13) 0.0230(12) 0.0190(13) -0.0007(10) 0.0033(10) -0.0029(10)
C23 0.0180(12) 0.0219(12) 0.0182(12) 0.0011(10) 0.0024(10) 0.0023(10)
C24 0.0158(12) 0.0211(12) 0.0241(14) -0.0007(10) 0.0000(10) 0.0023(9)
C25 0.0222(13) 0.0246(13) 0.0269(15) 0.0035(11) 0.0034(11) 0.0006(10)
C26 0.0294(15) 0.0238(13) 0.0339(16) 0.0029(12) -0.0004(12) -0.0063(11)
C27 0.0351(16) 0.0253(14) 0.0318(16) -0.0033(12) -0.0075(13) -0.0048(12)
C28 0.0291(15) 0.0266(14) 0.0235(14) -0.0014(11) -0.0054(11) -0.0026(11)
C29 0.0170(12) 0.0218(12) 0.0230(13) -0.0005(10) -0.0020(10) 0.0017(10)
C30 0.0193(12) 0.0228(12) 0.0164(12) -0.0019(10) 0.0015(10) 0.0028(10)
C31 0.0219(13) 0.0290(14) 0.0205(14) -0.0022(11) 0.0051(10) -0.0013(11)
C32 0.0250(14) 0.0265(13) 0.0218(14) 0.0051(11) 0.0055(11) 0.0024(11)
C33 0.0281(14) 0.0244(13) 0.0207(14) -0.0001(10) 0.0009(11) -0.0030(11)
C34 0.0240(13) 0.0223(12) 0.0184(13) -0.0009(10) 0.0003(10) 0.0016(10)
Ni2 0.01754(16) 0.01681(15) 0.01568(16) 0.00103(12) 0.00192(11) 0.00202(12)
N5 0.0159(10) 0.0173(10) 0.0176(11) 0.0010(8) 0.0023(8) 0.0014(8)
N6 0.0190(10) 0.0168(10) 0.0188(11) -0.0004(8) 0.0043(8) 0.0009(8)
N7 0.0219(11) 0.0189(10) 0.0184(11) 0.0024(8) 0.0052(9) 0.0046(8)
N8 0.0169(10) 0.0203(10) 0.0165(11) 0.0009(8) 0.0025(8) 0.0017(8)
C36 0.0125(11) 0.0201(12) 0.0180(12) -0.0009(9) 0.0010(9) 0.0014(9)
C37 0.0136(11) 0.0213(12) 0.0196(13) -0.0007(10) 0.0020(9) 0.0010(9)
C39 0.0184(12) 0.0186(12) 0.0281(14) -0.0001(10) 0.0077(10) 0.0036(10)
C40 0.0270(14) 0.0198(12) 0.0295(15) 0.0043(11) 0.0104(11) 0.0002(11)
C41 0.0261(14) 0.0194(12) 0.0243(14) 0.0035(10) 0.0095(11) 0.0062(10)
C43 0.0206(13) 0.0286(13) 0.0161(13) 0.0011(10) 0.0071(10) 0.0033(10)
C44 0.0188(12) 0.0265(13) 0.0140(12) 0.0023(10) 0.0039(10) 0.0045(10)
C46 0.0159(12) 0.0202(12) 0.0197(13) -0.0014(10) 0.0046(10) -0.0009(9)
C47 0.0171(12) 0.0192(12) 0.0210(13) -0.0003(10) 0.0047(10) 0.0015(9)
C48 0.0137(11) 0.0184(11) 0.0195(13) 0.0036(9) 0.0039(9) -0.0005(9)
C49 0.0162(12) 0.0192(12) 0.0193(13) -0.0010(9) 0.0014(9) 0.0017(9)
C50 0.0134(11) 0.0233(12) 0.0183(12) -0.0008(10) -0.0013(9) 0.0017(9)
C51 0.0205(13) 0.0253(13) 0.0200(13) 0.0005(10) 0.0015(10) 0.0021(10)
C52 0.0291(15) 0.0329(15) 0.0187(14) 0.0005(11) 0.0038(11) 0.0006(12)
C53 0.0249(14) 0.0327(15) 0.0202(14) -0.0077(11) 0.0008(11) 0.0029(11)
C54 0.0200(13) 0.0240(13) 0.0249(14) -0.0048(11) -0.0012(11) 0.0018(10)
C55 0.0119(11) 0.0244(12) 0.0201(13) -0.0033(10) -0.0001(9) 0.0016(9)
C56 0.0151(12) 0.0190(12) 0.0234(13) -0.0028(10) 0.0003(10) 0.0010(9)
C57 0.0256(14) 0.0279(13) 0.0223(14) 0.0068(11) 0.0090(11) 0.0087(11)
C58 0.0233(14) 0.0391(16) 0.0186(14) 0.0043(11) 0.0053(11) 0.0099(12)
C59 0.0309(16) 0.0458(17) 0.0214(15) 0.0130(13) 0.0085(12) 0.0146(13)
C60 0.0255(15) 0.068(2) 0.0196(15) 0.0092(14) 0.0019(12) 0.0180(15)
C61 0.0256(16) 0.067(2) 0.0231(15) -0.0035(15) -0.0028(12) 0.0123(15)
C62 0.0271(15) 0.0489(18) 0.0239(15) -0.0037(13) -0.0016(12) 0.0071(13)
C63 0.0212(13) 0.0418(16) 0.0148(13) 0.0009(11) 0.0026(10) 0.0086(11)
C64 0.0200(13) 0.0291(13) 0.0186(13) -0.0002(10) 0.0010(10) 0.0061(10)
C65 0.0203(12) 0.0253(13) 0.0221(13) -0.0047(11) 0.0005(10) 0.0007(11)
C66 0.0217(12) 0.0208(12) 0.0194(12) 0.0012(10) 0.0019(10) 0.0031(10)
C67 0.0252(14) 0.0219(13) 0.0336(16) -0.0011(11) 0.0069(12) -0.0039(11)
C68 0.0389(17) 0.0237(13) 0.0284(15) 0.0075(11) 0.0082(13) 0.0035(12)
C69 0.078(4) 0.098(4) 0.158(7) 0.003(4) 0.016(4) -0.042(3)
C70 0.067(3) 0.077(3) 0.125(5) 0.013(3) 0.014(3) 0.000(3)
C71 0.052(3) 0.064(3) 0.093(4) -0.003(3) -0.005(2) -0.008(2)
C72 0.079(3) 0.083(3) 0.091(4) 0.006(3) -0.007(3) -0.031(3)
C73 0.097(4) 0.119(5) 0.079(4) 0.015(3) -0.007(3) -0.054(4)
C74 0.099(5) 0.125(5) 0.104(5) 0.010(4) -0.001(4) -0.061(4)
C75 0.065(5) 0.068(6) 0.071(7) -0.009(5) 0.003(6) -0.011(4)
C76 0.092(8) 0.041(4) 0.059(6) 0.006(4) -0.018(6) -0.016(5)
C77 0.114(11) 0.033(5) 0.045(4) 0.009(3) -0.013(5) -0.030(6)
C78 0.077(5) 0.040(4) 0.027(3) -0.006(2) 0.012(3) -0.017(3)
C79 0.069(5) 0.055(5) 0.028(3) -0.008(3) 0.008(3) -0.024(4)
C80 0.055(6) 0.056(5) 0.041(6) -0.015(4) 0.015(4) -0.029(4)
C75B 0.120(14) 0.058(8) 0.040(8) 0.002(6) -0.021(8) -0.017(8)
C76B 0.073(9) 0.069(8) 0.050(7) 0.010(6) 0.006(7) -0.021(7)
C77B 0.132(19) 0.064(10) 0.035(7) -0.011(6) 0.026(8) -0.063(12)
C78B 0.16(3) 0.034(9) 0.100(13) -0.020(9) 0.073(15) -0.013(12)
C79B 0.091(13) 0.038(7) 0.141(19) 0.012(11) 0.039(14) -0.004(8)
C80B 0.103(18) 0.124(19) 0.075(18) 0.016(14) -0.025(13) 0.042(14)
C81 0.041(2) 0.046(2) 0.074(3) 0.0142(19) 0.0026(19) 0.0021(17)
C82 0.041(2) 0.053(2) 0.078(3) -0.012(2) 0.012(2) -0.0043(18)
C83 0.077(3) 0.064(3) 0.047(2) -0.004(2) 0.011(2) -0.029(2)
C84 0.063(3) 0.068(3) 0.053(3) 0.004(2) -0.011(2) 0.007(2)
C85 0.054(3) 0.172(6) 0.056(3) 0.000(3) 0.003(2) 0.048(3)
C86 0.051(3) 0.149(5) 0.048(3) 0.026(3) 0.003(2) 0.021(3)
C87 0.064(3) 0.054(2) 0.096(4) -0.029(2) 0.022(3) -0.006(2)
C88 0.049(2) 0.107(4) 0.037(2) -0.016(2) 0.0124(18) 0.001(2)
C89 0.0328(18) 0.076(3) 0.041(2) 0.0197(19) 0.0056(15) 0.0055(18)
C90 0.0330(18) 0.0440(19) 0.055(2) 0.0032(16) 0.0074(16) 0.0003(14)
C91 0.0366(18) 0.063(2) 0.0288(17) -0.0017(15) 0.0040(14) 0.0049(16)
C92 0.052(2) 0.054(2) 0.073(3) 0.024(2) 0.025(2) 0.0027(18)

loop_
_atom_type_symbol
_atom_type_description
_atom_type_scat_dispersion_real
_atom_type_scat_dispersion_imag
_atom_type_scat_source
C C 0.0033 0.0016 'International Tables Vol C Tables 4.2.6.8 and 6.1.1.4'
H H 0.0000 0.0000 'International Tables Vol C Tables 4.2.6.8 and 6.1.1.4'
N N 0.0061 0.0033 'International Tables Vol C Tables 4.2.6.8 and 6.1.1.4'
Ni Ni 0.3393 1.1124 'International Tables Vol C Tables 4.2.6.8 and 6.1.1.4'

loop_
_geom_angle_atom_site_label_1
_geom_angle_atom_site_label_2
_geom_angle_atom_site_label_3
_geom_angle
_geom_angle_site_symmetry_1
_geom_angle_site_symmetry_3
_geom_angle_publ_flag
N4 Ni1 N3 85.01(9) . . ?
N4 Ni1 N2 177.65(9) . . ?
N3 Ni1 N2 94.52(9) . . ?
N4 Ni1 N1 95.44(9) . . ?
N3 Ni1 N1 178.40(9) . . ?
N2 Ni1 N1 84.97(9) . . ?
C14 N1 C2 124.8(2) . . ?
C14 N1 Ni1 123.80(17) . . ?
C2 N1 Ni1 111.32(16) . . ?
C5 N2 C3 125.0(2) . . ?
C5 N2 Ni1 123.89(17) . . ?
C3 N2 Ni1 110.86(16) . . ?
C7 N3 C9 124.1(2) . . ?
C7 N3 Ni1 123.90(17) . . ?
C9 N3 Ni1 111.57(16) . . ?
C12 N4 C10 124.4(2) . . ?
C12 N4 Ni1 123.56(17) . . ?
C10 N4 Ni1 111.84(16) . . ?
C15 C2 N1 127.7(2) . . ?
C15 C2 C3 119.3(2) . . ?
N1 C2 C3 112.7(2) . . ?
C22 C3 N2 126.4(2) . . ?
C22 C3 C2 120.3(2) . . ?
N2 C3 C2 113.0(2) . . ?
N2 C5 C6 121.5(2) . . ?
N2 C5 C33 122.4(2) . . ?
C6 C5 C33 116.1(2) . . ?
C7 C6 C5 126.9(2) . . ?
C7 C6 H6 116.5 . . ?
C5 C6 H6 116.5 . . ?
N3 C7 C6 121.3(2) . . ?
N3 C7 C34 122.0(2) . . ?
C6 C7 C34 116.5(2) . . ?
C23 C9 N3 127.2(2) . . ?
C23 C9 C10 120.0(2) . . ?
N3 C9 C10 112.4(2) . . ?
C30 C10 N4 127.6(2) . . ?
C30 C10 C9 119.4(2) . . ?
N4 C10 C9 112.6(2) . . ?
N4 C12 C13 121.7(2) . . ?
N4 C12 C31 122.1(2) . . ?
C13 C12 C31 116.0(2) . . ?
C12 C13 C14 127.7(2) . . ?
C12 C13 H13 116.2 . . ?
C14 C13 H13 116.2 . . ?
N1 C14 C13 121.3(2) . . ?
N1 C14 C32 122.5(2) . . ?
C13 C14 C32 116.1(2) . . ?
C2 C15 C16 121.6(2) . . ?
C2 C15 H15 119.2 . . ?
C16 C15 H15 119.2 . . ?
C15 C16 C17 122.4(3) . . ?
C15 C16 C21 118.8(2) . . ?
C17 C16 C21 118.8(2) . . ?
C18 C17 C16 121.1(3) . . ?
C18 C17 H17 119.5 . . ?
C16 C17 H17 119.5 . . ?
C17 C18 C19 120.2(3) . . ?
C17 C18 H18 119.9 . . ?
C19 C18 H18 119.9 . . ?
C20 C19 C18 121.0(3) . . ?
C20 C19 H19 119.5 . . ?
C18 C19 H19 119.5 . . ?
C19 C20 C21 120.4(3) . . ?
C19 C20 H20 119.8 . . ?
C21 C20 H20 119.8 . . ?
C22 C21 C20 122.1(2) . . ?
C22 C21 C16 119.3(2) . . ?
C20 C21 C16 118.6(2) . . ?
C3 C22 C21 120.8(2) . . ?
C3 C22 H22 119.6 . . ?
C21 C22 H22 119.6 . . ?
C9 C23 C24 120.7(2) . . ?
C9 C23 H23 119.6 . . ?
C24 C23 H23 119.6 . . ?
C23 C24 C25 121.9(2) . . ?
C23 C24 C29 119.6(2) . . ?
C25 C24 C29 118.5(2) . . ?
C26 C25 C24 121.1(3) . . ?
C26 C25 H25 119.5 . . ?
C24 C25 H25 119.5 . . ?
C25 C26 C27 120.3(3) . . ?
C25 C26 H26 119.8 . . ?
C27 C26 H26 119.8 . . ?
C28 C27 C26 120.5(3) . . ?
C28 C27 H27 119.8 . . ?
C26 C27 H27 119.8 . . ?
C27 C28 C29 120.7(3) . . ?
C27 C28 H28 119.7 . . ?
C29 C28 H28 119.7 . . ?
C30 C29 C28 122.2(2) . . ?
C30 C29 C24 118.9(2) . . ?
C28 C29 C24 118.9(2) . . ?
C10 C30 C29 121.3(2) . . ?
C10 C30 H30 119.3 . . ?
C29 C30 H30 119.3 . . ?
C12 C31 H31A 109.5 . . ?
C12 C31 H31B 109.5 . . ?
H31A C31 H31B 109.5 . . ?
C12 C31 H31C 109.5 . . ?
H31A C31 H31C 109.5 . . ?
H31B C31 H31C 109.5 . . ?
C14 C32 H32A 109.5 . . ?
C14 C32 H32B 109.5 . . ?
H32A C32 H32B 109.5 . . ?
C14 C32 H32C 109.5 . . ?
H32A C32 H32C 109.5 . . ?
H32B C32 H32C 109.5 . . ?
C5 C33 H33A 109.5 . . ?
C5 C33 H33B 109.5 . . ?
H33A C33 H33B 109.5 . . ?
C5 C33 H33C 109.5 . . ?
H33A C33 H33C 109.5 . . ?
H33B C33 H33C 109.5 . . ?
C7 C34 H34A 109.5 . . ?
C7 C34 H34B 109.5 . . ?
H34A C34 H34B 109.5 . . ?
C7 C34 H34C 109.5 . . ?
H34A C34 H34C 109.5 . . ?
H34B C34 H34C 109.5 . . ?
N8 Ni2 N5 94.81(9) . . ?
N8 Ni2 N6 176.52(9) . . ?
N5 Ni2 N6 84.91(9) . . ?
N8 Ni2 N7 85.47(9) . . ?
N5 Ni2 N7 176.55(9) . . ?
N6 Ni2 N7 94.60(9) . . ?
C48 N5 C36 124.6(2) . . ?
C48 N5 Ni2 123.56(17) . . ?
C36 N5 Ni2 111.33(15) . . ?
C39 N6 C37 124.5(2) . . ?
C39 N6 Ni2 123.63(18) . . ?
C37 N6 Ni2 111.20(15) . . ?
C41 N7 C43 125.0(2) . . ?
C41 N7 Ni2 123.56(18) . . ?
C43 N7 Ni2 110.78(16) . . ?
C46 N8 C44 124.5(2) . . ?
C46 N8 Ni2 123.97(17) . . ?
C44 N8 Ni2 111.17(16) . . ?
C49 C36 N5 127.1(2) . . ?
C49 C36 C37 119.6(2) . . ?
N5 C36 C37 112.9(2) . . ?
C56 C37 N6 127.0(2) . . ?
C56 C37 C36 120.4(2) . . ?
N6 C37 C36 112.2(2) . . ?
N6 C39 C40 121.2(2) . . ?
N6 C39 C67 121.8(2) . . ?
C40 C39 C67 116.8(2) . . ?
C39 C40 C41 127.4(2) . . ?
C39 C40 H40 116.3 . . ?
C41 C40 H40 116.3 . . ?
N7 C41 C40 121.1(2) . . ?
N7 C41 C68 122.7(2) . . ?
C40 C41 C68 116.1(2) . . ?
C57 C43 N7 127.5(2) . . ?
C57 C43 C44 119.3(2) . . ?
N7 C43 C44 112.9(2) . . ?
C64 C44 N8 127.1(2) . . ?
C64 C44 C43 120.0(2) . . ?
N8 C44 C43 112.7(2) . . ?
N8 C46 C47 121.5(2) . . ?
N8 C46 C65 122.4(2) . . ?
C47 C46 C65 116.0(2) . . ?
C48 C47 C46 127.3(2) . . ?
C48 C47 H47 116.4 . . ?
C46 C47 H47 116.4 . . ?
N5 C48 C47 121.5(2) . . ?
N5 C48 C66 121.7(2) . . ?
C47 C48 C66 116.7(2) . . ?
C36 C49 C50 120.7(2) . . ?
C36 C49 H49 119.6 . . ?
C50 C49 H49 119.6 . . ?
C49 C50 C51 122.1(2) . . ?
C49 C50 C55 119.4(2) . . ?
C51 C50 C55 118.5(2) . . ?
C52 C51 C50 121.3(2) . . ?
C52 C51 H51 119.3 . . ?
C50 C51 H51 119.3 . . ?
C51 C52 C53 120.2(3) . . ?
C51 C52 H52 119.9 . . ?
C53 C52 H52 119.9 . . ?
C54 C53 C52 120.2(2) . . ?
C54 C53 H53 119.9 . . ?
C52 C53 H53 119.9 . . ?
C53 C54 C55 120.8(2) . . ?
C53 C54 H54 119.6 . . ?
C55 C54 H54 119.6 . . ?
C56 C55 C54 121.7(2) . . ?
C56 C55 C50 119.2(2) . . ?
C54 C55 C50 119.0(2) . . ?
C37 C56 C55 120.7(2) . . ?
C37 C56 H56 119.6 . . ?
C55 C56 H56 119.6 . . ?
C43 C57 C58 121.4(3) . . ?
C43 C57 H57 119.3 . . ?
C58 C57 H57 119.3 . . ?
C57 C58 C63 119.1(2) . . ?
C57 C58 C59 122.8(3) . . ?
C63 C58 C59 118.1(3) . . ?
C60 C59 C58 121.1(3) . . ?
C60 C59 H59 119.5 . . ?
C58 C59 H59 119.5 . . ?
C59 C60 C61 120.6(3) . . ?
C59 C60 H60 119.7 . . ?
C61 C60 H60 119.7 . . ?
C62 C61 C60 119.7(3) . . ?
C62 C61 H61 120.2 . . ?
C60 C61 H61 120.2 . . ?
C61 C62 C63 121.3(3) . . ?
C61 C62 H62 119.4 . . ?
C63 C62 H62 119.4 . . ?
C62 C63 C58 119.3(3) . . ?
C62 C63 C64 121.9(3) . . ?
C58 C63 C64 118.7(3) . . ?
C44 C64 C63 121.4(3) . . ?
C44 C64 H64 119.3 . . ?
C63 C64 H64 119.3 . . ?
C46 C65 H65A 109.5 . . ?
C46 C65 H65B 109.5 . . ?
H65A C65 H65B 109.5 . . ?
C46 C65 H65C 109.5 . . ?
H65A C65 H65C 109.5 . . ?
H65B C65 H65C 109.5 . . ?
C48 C66 H66A 109.5 . . ?
C48 C66 H66B 109.5 . . ?
H66A C66 H66B 109.5 . . ?
C48 C66 H66C 109.5 . . ?
H66A C66 H66C 109.5 . . ?
H66B C66 H66C 109.5 . . ?
C39 C67 H67A 109.5 . . ?
C39 C67 H67B 109.5 . . ?
H67A C67 H67B 109.5 . . ?
C39 C67 H67C 109.5 . . ?
H67A C67 H67C 109.5 . . ?
H67B C67 H67C 109.5 . . ?
C41 C68 H68A 109.5 . . ?
C41 C68 H68B 109.5 . . ?
H68A C68 H68B 109.5 . . ?
C41 C68 H68C 109.5 . . ?
H68A C68 H68C 109.5 . . ?
H68B C68 H68C 109.5 . . ?
C70 C69 C74 117.5(6) . . ?
C70 C69 H69 121.2 . . ?
C74 C69 H69 121.2 . . ?
C71 C70 C69 121.0(6) . . ?
C71 C70 H70 119.5 . . ?
C69 C70 H70 119.5 . . ?
C70 C71 C72 120.0(5) . . ?
C70 C71 H71 120.0 . . ?
C72 C71 H71 120.0 . . ?
C73 C72 C71 121.3(5) . . ?
C73 C72 H72 119.3 . . ?
C71 C72 H72 119.3 . . ?
C74 C73 C72 118.6(6) . . ?
C74 C73 H73 120.7 . . ?
C72 C73 H73 120.7 . . ?
C73 C74 C69 121.5(6) . . ?
C73 C74 H74 119.2 . . ?
C69 C74 H74 119.2 . . ?
C76 C75 C80 120.0 . . ?
C76 C75 H75 120.0 . . ?
C80 C75 H75 120.0 . . ?
C75 C76 C77 120.0 . . ?
C75 C76 H76 120.0 . . ?
C77 C76 H76 120.0 . . ?
C78 C77 C76 120.0 . . ?
C78 C77 H77 120.0 . . ?
C76 C77 H77 120.0 . . ?
C79 C78 C77 120.0 . . ?
C79 C78 H78 120.0 . . ?
C77 C78 H78 120.0 . . ?
C78 C79 C80 120.0 . . ?
C78 C79 H79 120.0 . . ?
C80 C79 H79 120.0 . . ?
C79 C80 C75 120.0 . . ?
C79 C80 H80 120.0 . . ?
C75 C80 H80 120.0 . . ?
C76B C75B C80B 120.0 . . ?
C76B C75B H75B 120.0 . . ?
C80B C75B H75B 120.0 . . ?
C77B C76B C75B 120.0 . . ?
C77B C76B H76B 120.0 . . ?
C75B C76B H76B 120.0 . . ?
C76B C77B C78B 120.0 . . ?
C76B C77B H77B 120.0 . . ?
C78B C77B H77B 120.0 . . ?
C79B C78B C77B 120.0 . . ?
C79B C78B H78B 120.0 . . ?
C77B C78B H78B 120.0 . . ?
C78B C79B C80B 120.0 . . ?
C78B C79B H79B 120.0 . . ?
C80B C79B H79B 120.0 . . ?
C79B C80B C75B 120.0 . . ?
C79B C80B H80B 120.0 . . ?
C75B C80B H80B 120.0 . . ?
C86 C81 C82 119.4(4) . . ?
C86 C81 H81 120.3 . . ?
C82 C81 H81 120.3 . . ?
C81 C82 C83 120.8(4) . . ?
C81 C82 H82 119.6 . . ?
C83 C82 H82 119.6 . . ?
C84 C83 C82 119.6(4) . . ?
C84 C83 H83 120.2 . . ?
C82 C83 H83 120.2 . . ?
C85 C84 C83 117.8(4) . . ?
C85 C84 H84 121.1 . . ?
C83 C84 H84 121.1 . . ?
C84 C85 C86 122.2(4) . . ?
C84 C85 H85 118.9 . . ?
C86 C85 H85 118.9 . . ?
C81 C86 C85 120.2(4) . . ?
C81 C86 H86 119.9 . . ?
C85 C86 H86 119.9 . . ?
C88 C87 C92 119.2(4) . . ?
C88 C87 H87 120.4 . . ?
C92 C87 H87 120.4 . . ?
C89 C88 C87 119.8(4) . . ?
C89 C88 H88 120.1 . . ?
C87 C88 H88 120.1 . . ?
C90 C89 C88 120.8(4) . . ?
C90 C89 H89 119.6 . . ?
C88 C89 H89 119.6 . . ?
C89 C90 C91 120.8(4) . . ?
C89 C90 H90 119.6 . . ?
C91 C90 H90 119.6 . . ?
C92 C91 C90 120.0(3) . . ?
C92 C91 H91 120.0 . . ?
C90 C91 H91 120.0 . . ?
C91 C92 C87 119.3(4) . . ?
C91 C92 H92 120.3 . . ?
C87 C92 H92 120.3 . . ?

loop_
_geom_bond_atom_site_label_1
_geom_bond_atom_site_label_2
_geom_bond_distance
_geom_bond_site_symmetry_2
_geom_bond_publ_flag
Ni1 N4 1.863(2) . ?
Ni1 N3 1.864(2) . ?
Ni1 N2 1.865(2) . ?
Ni1 N1 1.870(2) . ?
N1 C14 1.341(3) . ?
N1 C2 1.408(3) . ?
N2 C5 1.335(3) . ?
N2 C3 1.413(3) . ?
N3 C7 1.343(3) . ?
N3 C9 1.413(3) . ?
N4 C12 1.338(3) . ?
N4 C10 1.409(3) . ?
C2 C15 1.380(4) . ?
C2 C3 1.428(3) . ?
C3 C22 1.377(4) . ?
C5 C6 1.400(3) . ?
C5 C33 1.506(3) . ?
C6 C7 1.395(3) . ?
C6 H6 0.9500 . ?
C7 C34 1.503(3) . ?
C9 C23 1.374(3) . ?
C9 C10 1.439(3) . ?
C10 C30 1.374(3) . ?
C12 C13 1.395(3) . ?
C12 C31 1.510(3) . ?
C13 C14 1.397(3) . ?
C13 H13 0.9500 . ?
C14 C32 1.510(3) . ?
C15 C16 1.412(4) . ?
C15 H15 0.9500 . ?
C16 C17 1.414(4) . ?
C16 C21 1.425(4) . ?
C17 C18 1.368(4) . ?
C17 H17 0.9500 . ?
C18 C19 1.396(4) . ?
C18 H18 0.9500 . ?
C19 C20 1.367(4) . ?
C19 H19 0.9500 . ?
C20 C21 1.425(4) . ?
C20 H20 0.9500 . ?
C21 C22 1.413(4) . ?
C22 H22 0.9500 . ?
C23 C24 1.412(3) . ?
C23 H23 0.9500 . ?
C24 C25 1.420(4) . ?
C24 C29 1.422(4) . ?
C25 C26 1.362(4) . ?
C25 H25 0.9500 . ?
C26 C27 1.401(4) . ?
C26 H26 0.9500 . ?
C27 C28 1.371(4) . ?
C27 H27 0.9500 . ?
C28 C29 1.415(3) . ?
C28 H28 0.9500 . ?
C29 C30 1.415(3) . ?
C30 H30 0.9500 . ?
C31 H31A 0.9800 . ?
C31 H31B 0.9800 . ?
C31 H31C 0.9800 . ?
C32 H32A 0.9800 . ?
C32 H32B 0.9800 . ?
C32 H32C 0.9800 . ?
C33 H33A 0.9800 . ?
C33 H33B 0.9800 . ?
C33 H33C 0.9800 . ?
C34 H34A 0.9800 . ?
C34 H34B 0.9800 . ?
C34 H34C 0.9800 . ?
Ni2 N8 1.863(2) . ?
Ni2 N5 1.865(2) . ?
Ni2 N6 1.869(2) . ?
Ni2 N7 1.871(2) . ?
N5 C48 1.338(3) . ?
N5 C36 1.406(3) . ?
N6 C39 1.331(3) . ?
N6 C37 1.417(3) . ?
N7 C41 1.333(3) . ?
N7 C43 1.415(3) . ?
N8 C46 1.335(3) . ?
N8 C44 1.417(3) . ?
C36 C49 1.374(3) . ?
C36 C37 1.437(3) . ?
C37 C56 1.367(3) . ?
C39 C40 1.396(4) . ?
C39 C67 1.510(4) . ?
C40 C41 1.409(4) . ?
C40 H40 0.9500 . ?
C41 C68 1.510(4) . ?
C43 C57 1.377(4) . ?
C43 C44 1.437(4) . ?
C44 C64 1.365(4) . ?
C46 C47 1.399(3) . ?
C46 C65 1.509(3) . ?
C47 C48 1.394(3) . ?
C47 H47 0.9500 . ?
C48 C66 1.512(3) . ?
C49 C50 1.414(3) . ?
C49 H49 0.9500 . ?
C50 C51 1.417(3) . ?
C50 C55 1.425(3) . ?
C51 C52 1.361(4) . ?
C51 H51 0.9500 . ?
C52 C53 1.414(4) . ?
C52 H52 0.9500 . ?
C53 C54 1.368(4) . ?
C53 H53 0.9500 . ?
C54 C55 1.418(3) . ?
C54 H54 0.9500 . ?
C55 C56 1.411(3) . ?
C56 H56 0.9500 . ?
C57 C58 1.417(4) . ?
C57 H57 0.9500 . ?
C58 C63 1.419(4) . ?
C58 C59 1.422(4) . ?
C59 C60 1.364(4) . ?
C59 H59 0.9500 . ?
C60 C61 1.407(5) . ?
C60 H60 0.9500 . ?
C61 C62 1.368(4) . ?
C61 H61 0.9500 . ?
C62 C63 1.410(4) . ?
C62 H62 0.9500 . ?
C63 C64 1.421(4) . ?
C64 H64 0.9500 . ?
C65 H65A 0.9800 . ?
C65 H65B 0.9800 . ?
C65 H65C 0.9800 . ?
C66 H66A 0.9800 . ?
C66 H66B 0.9800 . ?
C66 H66C 0.9800 . ?
C67 H67A 0.9800 . ?
C67 H67B 0.9800 . ?
C67 H67C 0.9800 . ?
C68 H68A 0.9800 . ?
C68 H68B 0.9800 . ?
C68 H68C 0.9800 . ?
C69 C70 1.394(8) . ?
C69 C74 1.420(9) . ?
C69 H69 0.9500 . ?
C70 C71 1.341(7) . ?
C70 H70 0.9500 . ?
C71 C72 1.383(7) . ?
C71 H71 0.9500 . ?
C72 C73 1.380(7) . ?
C72 H72 0.9500 . ?
C73 C74 1.348(8) . ?
C73 H73 0.9500 . ?
C74 H74 0.9500 . ?
C75 C76 1.3900 . ?
C75 C80 1.3900 . ?
C75 H75 0.9500 . ?
C76 C77 1.3900 . ?
C76 H76 0.9500 . ?
C77 C78 1.3900 . ?
C77 H77 0.9500 . ?
C78 C79 1.3900 . ?
C78 H78 0.9500 . ?
C79 C80 1.3900 . ?
C79 H79 0.9500 . ?
C80 H80 0.9500 . ?
C75B C76B 1.3900 . ?
C75B C80B 1.3900 . ?
C75B H75B 0.9500 . ?
C76B C77B 1.3900 . ?
C76B H76B 0.9500 . ?
C77B C78B 1.3900 . ?
C77B H77B 0.9500 . ?
C78B C79B 1.3900 . ?
C78B H78B 0.9500 . ?
C79B C80B 1.3900 . ?
C79B H79B 0.9500 . ?
C80B H80B 0.9500 . ?
C81 C86 1.343(6) . ?
C81 C82 1.351(6) . ?
C81 H81 0.9500 . ?
C82 C83 1.378(6) . ?
C82 H82 0.9500 . ?
C83 C84 1.377(6) . ?
C83 H83 0.9500 . ?
C84 C85 1.348(6) . ?
C84 H84 0.9500 . ?
C85 C86 1.357(6) . ?
C85 H85 0.9500 . ?
C86 H86 0.9500 . ?
C87 C88 1.379(6) . ?
C87 C92 1.394(6) . ?
C87 H87 0.9500 . ?
C88 C89 1.349(6) . ?
C88 H88 0.9500 . ?
C89 C90 1.340(5) . ?
C89 H89 0.9500 . ?
C90 C91 1.365(5) . ?
C90 H90 0.9500 . ?
C91 C92 1.357(5) . ?
C91 H91 0.9500 . ?
C92 H92 0.9500 . ?
